data_7129565
loop_
_publ_author_name
'Koellner, Connor A.'
'Gau, Michael'
'Polyak, Aleksander'
'Bayana, Manish'
'Zdilla, Michael John'

_publ_section_title
;
 Hemicubane topological analogs of the oxygen-evolving complex of
 photosystem II mediating water-assisted propylene carbonate oxidation
;
_journal_name_full 'Chemical Communications'
_journal_paper_doi 10.1039/D1CC05825H
_journal_year 2022
_chemical_formula_moiety 'C72 H96 Ca Mn5 N12 O10 Si4, 2(C4 H8 O)'
_chemical_formula_sum 'C80 H112 Ca Mn5 N12 O12 Si4'
_chemical_formula_weight 1860.95
_chemical_properties_physical Air-sensitive
_space_group_crystal_system monoclinic
_space_group_IT_number 14
_space_group_name_Hall '-P 2ybc'
_space_group_name_H-M_alt 'P 1 21/c 1'
_atom_sites_solution_hydrogens geom
_atom_sites_solution_primary dual
_atom_sites_solution_secondary difmap
_audit_creation_date 2020-09-14
_audit_creation_method
;
Olex2 1.2
(compiled 2018.05.29 svn.r3508 for OlexSys, GUI svn.r5506)
;
_audit_update_record
;
2020-09-18 deposited with the CCDC.	2022-01-12 downloaded from the CCDC.
;
_cell_angle_alpha 90
_cell_angle_beta 91.079(5)
_cell_angle_gamma 90
_cell_formula_units_Z 4
_cell_length_a 15.598(4)
_cell_length_b 16.828(4)
_cell_length_c 43.150(11)
_cell_measurement_reflns_used 3940
_cell_measurement_temperature 100(2)
_cell_measurement_theta_max 19.546
_cell_measurement_theta_min 2.29
_cell_volume 11324(5)
_computing_cell_refinement 'SAINT v8.34A (Bruker, 2013)'
_computing_data_collection 'COSMO (Bruker, 2013)'
_computing_data_reduction 'SAINT v8.34A (Bruker, 2013)'
_computing_molecular_graphics 'Olex2 (Dolomanov et al., 2009)'
_computing_publication_material 'Olex2 (Dolomanov et al., 2009)'
_computing_structure_refinement 'XL (Sheldrick, 2008)'
_computing_structure_solution 'SHELXT 2014/4 (Sheldrick, 2014)'
_diffrn_ambient_temperature 100.03
_diffrn_detector_area_resol_mean 8.333
_diffrn_measured_fraction_theta_full 0.993
_diffrn_measured_fraction_theta_max 0.993
_diffrn_measurement_device_type 'Bruker Kappa APEX II DUO'
_diffrn_measurement_method '\f, \w scans'
_diffrn_radiation_type MoK\a
_diffrn_radiation_wavelength 0.71073
_diffrn_reflns_av_R_equivalents 0.1078
_diffrn_reflns_av_unetI/netI 0.0938
_diffrn_reflns_Laue_measured_fraction_full 0.993
_diffrn_reflns_Laue_measured_fraction_max 0.993
_diffrn_reflns_limit_h_max 15
_diffrn_reflns_limit_h_min -15
_diffrn_reflns_limit_k_max 16
_diffrn_reflns_limit_k_min -16
_diffrn_reflns_limit_l_max 43
_diffrn_reflns_limit_l_min -43
_diffrn_reflns_number 50837
_diffrn_reflns_point_group_measured_fraction_full 0.993
_diffrn_reflns_point_group_measured_fraction_max 0.993
_diffrn_reflns_theta_full 20.936
_diffrn_reflns_theta_max 20.936
_diffrn_reflns_theta_min 1.535
_diffrn_source 'sealed tube'
_exptl_absorpt_coefficient_mu 0.680
_exptl_absorpt_correction_T_max 0.7445
_exptl_absorpt_correction_T_min 0.5360
_exptl_absorpt_correction_type multi-scan
_exptl_absorpt_process_details
;
SADABS-2014/5 (Bruker,2014/5) was used for absorption correction.
wR2(int) was 0.0815 before and 0.0642 after correction.
The Ratio of minimum to maximum transmission is 0.7199.
The \l/2 correction factor is 0.00150.
;
_exptl_crystal_colour yellow
_exptl_crystal_density_diffrn 1.092
_exptl_crystal_description block
_exptl_crystal_F_000 3892
_exptl_crystal_recrystallization_method 'Vapour deposition'
_exptl_crystal_size_max 0.5
_exptl_crystal_size_mid 0.28
_exptl_crystal_size_min 0.1
_refine_diff_density_max 0.981
_refine_diff_density_min -0.569
_refine_diff_density_rms 0.087
_refine_ls_extinction_method none
_refine_ls_goodness_of_fit_ref 1.009
_refine_ls_hydrogen_treatment constr
_refine_ls_matrix_type full
_refine_ls_number_parameters 1195
_refine_ls_number_reflns 11966
_refine_ls_number_restraints 730
_refine_ls_restrained_S_all 0.984
_refine_ls_R_factor_all 0.1111
_refine_ls_R_factor_gt 0.0679
_refine_ls_shift/su_max 0.013
_refine_ls_shift/su_mean 0.000
_refine_ls_structure_factor_coef Fsqd
_refine_ls_weighting_details 'w=1/[\s^2^(Fo^2^)+(0.1030P)^2^+19.0916P] where P=(Fo^2^+2Fc^2^)/3'
_refine_ls_weighting_scheme calc
_refine_ls_wR_factor_gt 0.1652
_refine_ls_wR_factor_ref 0.1896
_reflns_Friedel_coverage 0.000
_reflns_number_gt 7754
_reflns_number_total 11966
_reflns_threshold_expression 'I > 2\s(I)'
_cod_data_source_file d1cc05825h2.cif
_cod_data_source_block 3
_cod_database_code 7129565
_shelx_shelxl_version_number 2018/3
_shelx_space_group_comment
;
The symmetry employed for this shelxl refinement is uniquely defined
by the following loop, which should always be used as a source of
symmetry information in preference to the above space-group names.
They are only intended as comments.
;
_shelx_estimated_absorpt_t_max 0.935
_shelx_estimated_absorpt_t_min 0.727
_olex2_refinement_description
;
1. Fixed Uiso
 At 1.2 times of:
  All C(H) groups, All C(H,H) groups
 At 1.5 times of:
  All C(H,H,H) groups
2. Restrained distances
 O1S-C1S = O1T-C1T = O1T-C4T = O1S-C4S
 1.45 with sigma of 0.02
 C2S-C1S = C2T-C1T = C3S-C2S = C3T-C2T = C4T-C3T = C4S-C3S
 1.54 with sigma of 0.02
 O2T-C8T = O2S-C8S = O2T-C5T = O2S-C5S
 1.45 with sigma of 0.02
 C8S-C7S = C8T-C7T = C7T-C6T = C7S-C6S = C6T-C5T = C6S-C5S
 1.54 with sigma of 0.02
 N7-C37 = N7A-C37A = N7A-C41A = N7-C41
 1.34 with sigma of 0.02
 C41A-C40A = C41-C40 = C40A-C39A = C40-C39 = C39A-C38A = C39-C38 = C38A-C37A =
 C38-C37
 1.39 with sigma of 0.02
 C42A-C41A = C42-C41
 1.5 with sigma of 0.02
 O7-C42A = O7-C42
 1.45 with sigma of 0.02
 Mn2-N7 = Mn2-N7A
 2.27 with sigma of 0.02
 C1T-C4T
 2.29 with sigma of 0.04
 C4S-C1S
 2.29 with sigma of 0.04
 O1S-C2S
 2.44 with sigma of 0.04
 O1S-C3S
 2.44 with sigma of 0.04
 O1T-C2T
 2.44 with sigma of 0.04
 O1T-C3T
 2.44 with sigma of 0.04
 C1T-C3T
 2.52 with sigma of 0.04
 C2T-C4T
 2.52 with sigma of 0.04
 C4S-C2S
 2.52 with sigma of 0.04
 C3S-C1S
 2.52 with sigma of 0.04
 O2S-C7S
 2.44 with sigma of 0.04
 O2S-C6S
 2.44 with sigma of 0.04
 O2T-C6T
 2.44 with sigma of 0.04
 O2T-C7T
 2.44 with sigma of 0.04
 C8T-C5T
 2.29 with sigma of 0.04
 C8S-C5S
 2.29 with sigma of 0.04
 C8T-C6T
 2.52 with sigma of 0.04
 C7T-C5T
 2.52 with sigma of 0.04
 C5S-C7S
 2.52 with sigma of 0.04
 C6S-C8S
 2.52 with sigma of 0.04
 C41A-C37A
 2.32 with sigma of 0.04
 C41-C37
 2.32 with sigma of 0.04
 N7A-C40A
 2.36 with sigma of 0.04
 N7A-C38A
 2.36 with sigma of 0.04
 N7-C40
 2.36 with sigma of 0.04
 N7-C38
 2.36 with sigma of 0.04
 C41A-C39A
 2.41 with sigma of 0.04
 C40A-C38A
 2.41 with sigma of 0.04
 C39A-C37A
 2.41 with sigma of 0.04
 C37-C39
 2.41 with sigma of 0.04
 C38-C40
 2.41 with sigma of 0.04
 C39-C41
 2.41 with sigma of 0.04
 C42A-C40A
 2.5 with sigma of 0.04
 C42-C40
 2.5 with sigma of 0.04
 N7A-C42A
 2.46 with sigma of 0.04
 C42-N7
 2.46 with sigma of 0.04
3. Rigid bond restraints
 O1S, O1T, C1S, C1T, C2S, C2T, C3S, C3T, C4S, C4T
 with sigma for 1-2 distances of 0.01 and sigma for 1-3 distances of 0.01
 O2S, O2T, C5S, C5T, C6S, C6T, C7S, C7T, C8S, C8T
 with sigma for 1-2 distances of 0.01 and sigma for 1-3 distances of 0.01
 N7, C37, C38, C39, C40, C41, C42, C37A, C38A, N7A, C42A, C40A, C39A, C41A, O7
 with sigma for 1-2 distances of 0.01 and sigma for 1-3 distances of 0.01
4. Uiso/Uaniso restraints and constraints
O1S \\sim O1T \\sim C1S \\sim C1T \\sim C2S \\sim C2T \\sim C3S \\sim C3T \\sim
C4S \\sim C4T: within 2A with sigma of 0.04 and sigma for terminal atoms of 0.08
O2S \\sim O2T \\sim C5S \\sim C5T \\sim C6S \\sim C6T \\sim C7S \\sim C7T \\sim
C8S \\sim C8T: within 2A with sigma of 0.04 and sigma for terminal atoms of 0.08
N7 \\sim C37 \\sim C38 \\sim C39 \\sim C40 \\sim C41 \\sim C42 \\sim C37A \\sim
C38A \\sim N7A \\sim C42A \\sim C40A \\sim C39A \\sim C41A \\sim O7: within 2A
with sigma of 0.01 and sigma for terminal atoms of 0.02
Uanis(N7) \\sim Ueq, Uanis(C37) \\sim Ueq, Uanis(C38) \\sim Ueq, Uanis(C39)
\\sim Ueq, Uanis(C40) \\sim Ueq, Uanis(C41) \\sim Ueq, Uanis(C42) \\sim Ueq,
Uanis(C37A) \\sim Ueq, Uanis(C38A) \\sim Ueq, Uanis(N7A) \\sim Ueq, Uanis(C42A)
\\sim Ueq, Uanis(C40A) \\sim Ueq, Uanis(C39A) \\sim Ueq, Uanis(C41A) \\sim Ueq:
with sigma of 0.01 and sigma for terminal atoms of 0.02
5. Others
 Sof(O1T)=Sof(C1T)=Sof(H1TA)=Sof(H1TB)=Sof(C2T)=Sof(H2TA)=Sof(H2TB)=Sof(C3T)=
 Sof(H3TA)=Sof(H3TB)=Sof(C4T)=Sof(H4TA)=Sof(H4TB)=1-FVAR(1)
 Sof(O1S)=Sof(C1S)=Sof(H1SA)=Sof(H1SB)=Sof(C2S)=Sof(H2SA)=Sof(H2SB)=Sof(C3S)=
 Sof(H3SA)=Sof(H3SB)=Sof(C4S)=Sof(H4SA)=Sof(H4SB)=FVAR(1)
 Sof(O2T)=Sof(C5T)=Sof(H5TA)=Sof(H5TB)=Sof(C6T)=Sof(H6TA)=Sof(H6TB)=Sof(C7T)=
 Sof(H7TA)=Sof(H7TB)=Sof(C8T)=Sof(H8TA)=Sof(H8TB)=1-FVAR(2)
 Sof(O2S)=Sof(C5S)=Sof(H5SA)=Sof(H5SB)=Sof(C6S)=Sof(H6SA)=Sof(H6SB)=Sof(C7S)=
 Sof(H7SA)=Sof(H7SB)=Sof(C8S)=Sof(H8SA)=Sof(H8SB)=FVAR(2)
 Sof(C37A)=Sof(H37A)=Sof(C38A)=Sof(H38A)=Sof(N7A)=Sof(C42A)=Sof(H42C)=
 Sof(H42D)=Sof(C40A)=Sof(H40A)=Sof(C39A)=Sof(H39A)=Sof(C41A)=1-FVAR(3)
 Sof(N7)=Sof(C37)=Sof(H37)=Sof(C38)=Sof(H38)=Sof(C39)=Sof(H39)=Sof(C40)=
 Sof(H40)=Sof(C41)=Sof(C42)=Sof(H42A)=Sof(H42B)=FVAR(3)
6.a Secondary CH2 refined with riding coordinates:
 C1S(H1SA,H1SB), C1T(H1TA,H1TB), C2S(H2SA,H2SB), C2T(H2TA,H2TB), C3S(H3SA,
 H3SB), C3T(H3TA,H3TB), C4S(H4SA,H4SB), C4T(H4TA,H4TB), C5S(H5SA,H5SB),
 C5T(H5TA,H5TB), C6(H6A,H6B), C6S(H6SA,H6SB), C6T(H6TA,H6TB), C7S(H7SA,H7SB),
 C7T(H7TA,H7TB), C8S(H8SA,H8SB), C8T(H8TA,H8TB), C12(H12A,H12B), C18(H18A,H18B),
  C24(H24A,H24B), C30(H30A,H30B), C36(H36A,H36B), C42(H42A,H42B), C48(H48A,
 H48B), C54(H54A,H54B), C60(H60A,H60B), C42A(H42C,H42D)
6.b Aromatic/amide H refined with riding coordinates:
 C1(H1), C2(H2), C3(H3), C4(H4), C7(H7), C8(H8), C9(H9), C10(H10), C13(H13),
 C14(H14), C15(H15), C16(H16), C19(H19), C20(H20), C21(H21), C22(H22), C25(H25),
  C26(H26), C27(H27), C28(H28), C31(H31), C32(H32), C33(H33), C34(H34),
 C37(H37), C38(H38), C39(H39), C40(H40), C43(H43), C44(H44), C45(H45), C46(H46),
  C49(H49), C50(H50), C51(H51), C52(H52), C55(H55), C56(H56), C57(H57),
 C58(H58), C37A(H37A), C38A(H38A), C40A(H40A), C39A(H39A)
6.c Idealised Me refined as rotating group:
 C61(H61A,H61B,H61C), C62(H62A,H62B,H62C), C63(H63A,H63B,H63C), C64(H64A,H64B,
 H64C), C65(H65A,H65B,H65C), C66(H66A,H66B,H66C), C67(H67A,H67B,H67C), C68(H68A,
 H68B,H68C), C69(H69A,H69B,H69C), C70(H70A,H70B,H70C), C71(H71A,H71B,H71C),
 C72(H72A,H72B,H72C)
;
_olex2_submission_special_instructions 'No special instructions were received'

loop_
_space_group_symop_operation_xyz
'x, y, z'
'-x, y+1/2, -z+1/2'
'-x, -y, -z'
'x, -y-1/2, z-1/2'

loop_
_atom_site_label
_atom_site_type_symbol
_atom_site_fract_x
_atom_site_fract_y
_atom_site_fract_z
_atom_site_U_iso_or_equiv
_atom_site_adp_type
_atom_site_occupancy
_atom_site_site_symmetry_order
_atom_site_calc_flag
_atom_site_refinement_flags_posn
_atom_site_refinement_flags_adp
_atom_site_refinement_flags_occupancy
_atom_site_disorder_assembly
_atom_site_disorder_group
Mn1 Mn 0.50029(8) 0.80418(7) 0.32609(3) 0.0322(4) Uani 1 1 d . . . . .
Mn2 Mn 0.38985(8) 0.56053(7) 0.41086(3) 0.0279(3) Uani 1 1 d D . . . .
Mn3 Mn 0.35903(8) 0.66773(7) 0.34832(2) 0.0288(3) Uani 1 1 d . . . . .
Mn4 Mn 0.62712(8) 0.90262(7) 0.37538(3) 0.0333(4) Uani 1 1 d . . . . .
Mn5 Mn 0.20313(8) 0.54634(7) 0.37380(3) 0.0317(4) Uani 1 1 d . . . . .
Ca1 Ca 0.54574(10) 0.71051(9) 0.39744(3) 0.0267(4) Uani 1 1 d . . . . .
Si1 Si 0.70756(17) 1.03471(16) 0.42389(6) 0.0451(7) Uani 1 1 d . . . . .
Si2 Si 0.80390(18) 1.00494(17) 0.36508(6) 0.0495(7) Uani 1 1 d . . . . .
Si3 Si 0.09249(17) 0.45898(16) 0.31936(6) 0.0445(7) Uani 1 1 d . . . . .
Si4 Si 0.14208(16) 0.35644(15) 0.37322(6) 0.0399(7) Uani 1 1 d . . . . .
O1 O 0.3662(3) 0.7736(3) 0.32285(11) 0.0346(14) Uani 1 1 d . . . . .
O1S O 0.986(3) 0.815(3) 0.5272(9) 0.166(9) Uani 0.307(16) 1 d D U P A 1
O1T O 0.9481(9) 0.8202(13) 0.5112(5) 0.159(6) Uani 0.693(16) 1 d D U P A 2
O2 O 0.6291(4) 0.8537(3) 0.33081(12) 0.0400(15) Uani 1 1 d . . . . .
O2S O 0.0778(9) 0.8825(8) 0.2735(3) 0.127(5) Uani 0.724(11) 1 d D U P B 1
O2T O -0.008(4) 0.803(3) 0.2892(12) 0.145(10) Uani 0.276(11) 1 d D U P B 2
O3 O 0.3912(3) 0.6850(3) 0.39719(10) 0.0235(12) Uani 1 1 d . . . . .
O4 O 0.6495(3) 0.8103(3) 0.40624(11) 0.0312(14) Uani 1 1 d . . . . .
O5 O 0.5027(3) 0.6839(3) 0.34380(11) 0.0291(13) Uani 1 1 d . . . . .
O6 O 0.2545(3) 0.5431(3) 0.41889(11) 0.0314(14) Uani 1 1 d . . . . .
O7 O 0.5237(3) 0.5717(3) 0.40644(11) 0.0302(13) Uani 1 1 d D U . . .
O8 O 0.3424(3) 0.5399(3) 0.36349(11) 0.0296(13) Uani 1 1 d . . . . .
O9 O 0.4982(3) 0.8442(3) 0.37349(11) 0.0289(13) Uani 1 1 d . . . . .
O10 O 0.2250(3) 0.6615(3) 0.35619(11) 0.0344(14) Uani 1 1 d . . . . .
N1 N 0.4305(5) 0.9063(4) 0.30135(14) 0.0376(18) Uani 1 1 d . . . . .
N2 N 0.5713(6) 0.7791(4) 0.28084(15) 0.043(2) Uani 1 1 d . . . . .
N3 N 0.4628(5) 0.7673(4) 0.44456(13) 0.0302(17) Uani 1 1 d . . . . .
N4 N 0.6620(4) 0.6812(4) 0.44221(15) 0.0330(17) Uani 1 1 d . . . . .
N5 N 0.6693(4) 0.6559(4) 0.36255(14) 0.0310(17) Uani 1 1 d . . . . .
N6 N 0.3683(4) 0.5827(4) 0.46273(14) 0.0297(17) Uani 1 1 d . . . . .
N7 N 0.4316(12) 0.4327(8) 0.4173(7) 0.026(2) Uani 0.54(4) 1 d D U P C 1
N8 N 0.3571(4) 0.5904(4) 0.30454(14) 0.0330(17) Uani 1 1 d . . . . .
N9 N 0.5263(5) 0.9997(4) 0.36673(15) 0.0386(18) Uani 1 1 d . . . . .
N10 N 0.0862(5) 0.6222(4) 0.38875(16) 0.0376(18) Uani 1 1 d . . . . .
N11 N 0.7210(4) 0.9912(4) 0.38837(15) 0.0360(18) Uani 1 1 d . . . . .
N12 N 0.1414(4) 0.4455(4) 0.35451(15) 0.0405(19) Uani 1 1 d . . . . .
C1 C 0.4705(7) 0.9713(6) 0.28929(19) 0.048(3) Uani 1 1 d . . . . .
H1 H 0.531113 0.976009 0.290985 0.057 Uiso 1 1 calc R . . . .
C1S C 1.013(4) 0.747(2) 0.5084(14) 0.164(9) Uani 0.307(16) 1 d D U P A 1
H1SA H 0.963503 0.722641 0.497473 0.197 Uiso 0.307(16) 1 calc R . P A 1
H1SB H 1.041429 0.706009 0.521564 0.197 Uiso 0.307(16) 1 calc R . P A 1
C1T C 1.0185(14) 0.792(2) 0.5335(5) 0.154(8) Uani 0.693(16) 1 d D U P A 2
H1TA H 1.030183 0.831519 0.549924 0.185 Uiso 0.693(16) 1 calc R . P A 2
H1TB H 1.002223 0.740773 0.543398 0.185 Uiso 0.693(16) 1 calc R . P A 2
C2 C 0.4233(8) 1.0301(6) 0.2747(2) 0.054(3) Uani 1 1 d . . . . .
H2 H 0.452044 1.074506 0.266154 0.064 Uiso 1 1 calc R . . . .
C2S C 1.077(3) 0.781(3) 0.4850(13) 0.150(10) Uani 0.307(16) 1 d D U P A 1
H2SA H 1.071095 0.752683 0.464886 0.180 Uiso 0.307(16) 1 calc R . P A 1
H2SB H 1.136504 0.774905 0.492880 0.180 Uiso 0.307(16) 1 calc R . P A 1
C2T C 1.0958(12) 0.7807(14) 0.5132(6) 0.144(7) Uani 0.693(16) 1 d D U P A 2
H2TA H 1.099362 0.725147 0.505799 0.172 Uiso 0.693(16) 1 calc R . P A 2
H2TB H 1.149241 0.793765 0.524849 0.172 Uiso 0.693(16) 1 calc R . P A 2
C3 C 0.3354(8) 1.0257(6) 0.27218(19) 0.050(3) Uani 1 1 d . . . . .
H3 H 0.302959 1.067123 0.262658 0.059 Uiso 1 1 calc R . . . .
C3S C 1.052(4) 0.870(3) 0.4816(13) 0.143(10) Uani 0.307(16) 1 d D U P A 1
H3SA H 1.103326 0.904366 0.483479 0.172 Uiso 0.307(16) 1 calc R . P A 1
H3SB H 1.023455 0.880110 0.461254 0.172 Uiso 0.307(16) 1 calc R . P A 1
C3T C 1.0822(13) 0.8383(18) 0.4857(6) 0.143(7) Uani 0.693(16) 1 d D U P A 2
H3TA H 1.126029 0.880839 0.486191 0.172 Uiso 0.693(16) 1 calc R . P A 2
H3TB H 1.085526 0.809602 0.465761 0.172 Uiso 0.693(16) 1 calc R . P A 2
C4 C 0.2973(7) 0.9614(6) 0.28360(19) 0.047(3) Uani 1 1 d . . . . .
H4 H 0.236644 0.956702 0.281964 0.057 Uiso 1 1 calc R . . . .
C4S C 0.990(4) 0.886(3) 0.5083(14) 0.153(9) Uani 0.307(16) 1 d D U P A 1
H4SA H 1.010601 0.931638 0.520939 0.184 Uiso 0.307(16) 1 calc R . P A 1
H4SB H 0.932079 0.899344 0.499854 0.184 Uiso 0.307(16) 1 calc R . P A 1
C4T C 0.9929(15) 0.8729(18) 0.4899(7) 0.162(8) Uani 0.693(16) 1 d D U P A 2
H4TA H 0.996874 0.927243 0.498673 0.194 Uiso 0.693(16) 1 calc R . P A 2
H4TB H 0.961720 0.875636 0.469769 0.194 Uiso 0.693(16) 1 calc R . P A 2
C5 C 0.3450(7) 0.9002(5) 0.29804(17) 0.039(2) Uani 1 1 d . . . . .
C5S C 0.0157(16) 0.8452(12) 0.2928(5) 0.119(6) Uani 0.724(11) 1 d D U P B 1
H5SA H -0.038508 0.875749 0.292420 0.143 Uiso 0.724(11) 1 calc R . P B 1
H5SB H 0.037421 0.842088 0.314478 0.143 Uiso 0.724(11) 1 calc R . P B 1
C5T C -0.067(4) 0.736(4) 0.2890(12) 0.167(12) Uani 0.276(11) 1 d D U P B 2
H5TA H -0.126620 0.756504 0.290760 0.201 Uiso 0.276(11) 1 calc R . P B 2
H5TB H -0.054971 0.702142 0.307274 0.201 Uiso 0.276(11) 1 calc R . P B 2
C6 C 0.3056(6) 0.8269(5) 0.3112(2) 0.045(3) Uani 1 1 d . . . . .
H6A H 0.266525 0.842199 0.327993 0.054 Uiso 1 1 calc R . . . .
H6B H 0.270836 0.800236 0.294789 0.054 Uiso 1 1 calc R . . . .
C6S C 0.0005(13) 0.7576(11) 0.2789(6) 0.120(6) Uani 0.724(11) 1 d D U P B 1
H6SA H -0.006967 0.718093 0.295622 0.144 Uiso 0.724(11) 1 calc R . P B 1
H6SB H -0.050204 0.756206 0.264770 0.144 Uiso 0.724(11) 1 calc R . P B 1
C6T C -0.060(3) 0.685(3) 0.2588(13) 0.155(12) Uani 0.276(11) 1 d D U P B 2
H6TA H -0.048933 0.628920 0.263766 0.186 Uiso 0.276(11) 1 calc R . P B 2
H6TB H -0.113609 0.689081 0.246028 0.186 Uiso 0.276(11) 1 calc R . P B 2
C7 C 0.5368(8) 0.7525(5) 0.2533(2) 0.061(3) Uani 1 1 d . . . . .
H7 H 0.476302 0.747088 0.251248 0.074 Uiso 1 1 calc R . . . .
C7S C 0.0841(12) 0.7427(10) 0.2612(5) 0.106(6) Uani 0.724(11) 1 d D U P B 1
H7SA H 0.128702 0.718561 0.274819 0.127 Uiso 0.724(11) 1 calc R . P B 1
H7SB H 0.073836 0.707961 0.242994 0.127 Uiso 0.724(11) 1 calc R . P B 1
C7T C 0.016(3) 0.723(3) 0.2420(9) 0.130(10) Uani 0.276(11) 1 d D U P B 2
H7TA H -0.003582 0.748890 0.222474 0.156 Uiso 0.276(11) 1 calc R . P B 2
H7TB H 0.059321 0.682277 0.237051 0.156 Uiso 0.276(11) 1 calc R . P B 2
C8 C 0.5887(9) 0.7330(6) 0.2280(2) 0.065(3) Uani 1 1 d . . . . .
H8 H 0.563625 0.713543 0.209209 0.078 Uiso 1 1 calc R . . . .
C8S C 0.1089(12) 0.8262(9) 0.2514(4) 0.098(5) Uani 0.724(11) 1 d D U P B 1
H8SA H 0.172098 0.830234 0.250237 0.118 Uiso 0.724(11) 1 calc R . P B 1
H8SB H 0.084058 0.837891 0.230648 0.118 Uiso 0.724(11) 1 calc R . P B 1
C8T C 0.054(3) 0.785(3) 0.2650(13) 0.133(9) Uani 0.276(11) 1 d D U P B 2
H8TA H 0.107395 0.764728 0.274508 0.160 Uiso 0.276(11) 1 calc R . P B 2
H8TB H 0.067415 0.834855 0.253645 0.160 Uiso 0.276(11) 1 calc R . P B 2
C9 C 0.6734(9) 0.7422(6) 0.2308(2) 0.060(3) Uani 1 1 d . . . . .
H9 H 0.708822 0.728990 0.213862 0.072 Uiso 1 1 calc R . . . .
C10 C 0.7102(7) 0.7707(5) 0.2579(2) 0.057(3) Uani 1 1 d . . . . .
H10 H 0.770528 0.777663 0.259698 0.069 Uiso 1 1 calc R . . . .
C11 C 0.6570(7) 0.7894(5) 0.2829(2) 0.041(2) Uani 1 1 d . . . . .
C12 C 0.6925(6) 0.8231(5) 0.31274(19) 0.043(2) Uani 1 1 d . . . . .
H12A H 0.723336 0.780838 0.324361 0.052 Uiso 1 1 calc R . . . .
H12B H 0.734223 0.865606 0.308043 0.052 Uiso 1 1 calc R . . . .
C13 C 0.5004(6) 0.8025(5) 0.46954(19) 0.042(2) Uani 1 1 d . . . . .
H13 H 0.561214 0.801342 0.471397 0.050 Uiso 1 1 calc R . . . .
C14 C 0.4549(6) 0.8397(6) 0.4924(2) 0.056(3) Uani 1 1 d . . . . .
H14 H 0.483827 0.864756 0.509328 0.067 Uiso 1 1 calc R . . . .
C15 C 0.3678(7) 0.8400(7) 0.4902(2) 0.067(3) Uani 1 1 d . . . . .
H15 H 0.335183 0.863791 0.506111 0.081 Uiso 1 1 calc R . . . .
C16 C 0.3267(6) 0.8053(6) 0.4648(2) 0.051(3) Uani 1 1 d . . . . .
H16 H 0.265892 0.805393 0.462820 0.061 Uiso 1 1 calc R . . . .
C17 C 0.3770(6) 0.7705(5) 0.44221(17) 0.029(2) Uani 1 1 d . . . . .
C18 C 0.3349(5) 0.7344(4) 0.41331(16) 0.026(2) Uani 1 1 d . . . . .
H18A H 0.284147 0.703150 0.419403 0.031 Uiso 1 1 calc R . . . .
H18B H 0.314914 0.777654 0.399406 0.031 Uiso 1 1 calc R . . . .
C19 C 0.6609(6) 0.6186(6) 0.4610(2) 0.045(2) Uani 1 1 d . . . . .
H19 H 0.621287 0.577060 0.456538 0.054 Uiso 1 1 calc R . . . .
C20 C 0.7158(7) 0.6108(6) 0.4872(2) 0.054(3) Uani 1 1 d . . . . .
H20 H 0.712332 0.566113 0.500522 0.064 Uiso 1 1 calc R . . . .
C21 C 0.7746(7) 0.6706(6) 0.4927(2) 0.060(3) Uani 1 1 d . . . . .
H21 H 0.812463 0.667764 0.510120 0.072 Uiso 1 1 calc R . . . .
C22 C 0.7781(6) 0.7337(6) 0.4730(2) 0.049(3) Uani 1 1 d . . . . .
H22 H 0.819371 0.774491 0.476417 0.059 Uiso 1 1 calc R . . . .
C23 C 0.7208(5) 0.7385(5) 0.44759(18) 0.034(2) Uani 1 1 d . . . . .
C24 C 0.7192(6) 0.8094(5) 0.4268(2) 0.042(2) Uani 1 1 d . . . . .
H24A H 0.717734 0.858032 0.439667 0.050 Uiso 1 1 calc R . . . .
H24B H 0.772682 0.810541 0.414824 0.050 Uiso 1 1 calc R . . . .
C25 C 0.7551(6) 0.6606(5) 0.3677(2) 0.042(2) Uani 1 1 d . . . . .
H25 H 0.774475 0.682063 0.386945 0.051 Uiso 1 1 calc R . . . .
C26 C 0.8155(6) 0.6369(6) 0.3474(2) 0.047(2) Uani 1 1 d . . . . .
H26 H 0.874855 0.641755 0.352343 0.056 Uiso 1 1 calc R . . . .
C27 C 0.7883(6) 0.6055(6) 0.3193(2) 0.049(3) Uani 1 1 d . . . . .
H27 H 0.828480 0.587942 0.304549 0.059 Uiso 1 1 calc R . . . .
C28 C 0.7023(6) 0.6002(5) 0.3134(2) 0.044(2) Uani 1 1 d . . . . .
H28 H 0.682444 0.578506 0.294254 0.053 Uiso 1 1 calc R . . . .
C29 C 0.6432(5) 0.6261(4) 0.33493(18) 0.029(2) Uani 1 1 d . . . . .
C30 C 0.5481(5) 0.6219(5) 0.32928(17) 0.033(2) Uani 1 1 d . . . . .
H30A H 0.536260 0.624033 0.306674 0.039 Uiso 1 1 calc R . . . .
H30B H 0.526777 0.570300 0.336985 0.039 Uiso 1 1 calc R . . . .
C31 C 0.4301(6) 0.6002(5) 0.48409(19) 0.041(2) Uani 1 1 d . . . . .
H31 H 0.488161 0.597550 0.477957 0.049 Uiso 1 1 calc R . . . .
C32 C 0.4139(6) 0.6215(6) 0.51383(19) 0.050(3) Uani 1 1 d . . . . .
H32 H 0.458916 0.633352 0.528220 0.059 Uiso 1 1 calc R . . . .
C33 C 0.3295(6) 0.6250(6) 0.5220(2) 0.057(3) Uani 1 1 d . . . . .
H33 H 0.315767 0.638710 0.542718 0.068 Uiso 1 1 calc R . . . .
C34 C 0.2638(6) 0.6090(6) 0.50093(19) 0.044(2) Uani 1 1 d . . . . .
H34 H 0.205391 0.613236 0.506506 0.052 Uiso 1 1 calc R . . . .
C35 C 0.2872(5) 0.5861(5) 0.47083(17) 0.031(2) Uani 1 1 d . . . . .
C36 C 0.2193(5) 0.5656(6) 0.44672(18) 0.040(2) Uani 1 1 d . . . . .
H36A H 0.183488 0.521636 0.454560 0.048 Uiso 1 1 calc R . . . .
H36B H 0.181696 0.612222 0.443244 0.048 Uiso 1 1 calc R . . . .
C37 C 0.3856(13) 0.3705(9) 0.4269(5) 0.029(3) Uani 0.54(4) 1 d D U P C 1
H37 H 0.329802 0.379037 0.434643 0.035 Uiso 0.54(4) 1 calc R . P C 1
C38 C 0.4178(13) 0.2943(10) 0.4256(6) 0.030(3) Uani 0.54(4) 1 d D U P C 1
H38 H 0.384536 0.250586 0.432469 0.036 Uiso 0.54(4) 1 calc R . P C 1
C39 C 0.4985(15) 0.2823(10) 0.4143(5) 0.030(3) Uani 0.54(4) 1 d D U P C 1
H39 H 0.520763 0.229966 0.412524 0.036 Uiso 0.54(4) 1 calc R . P C 1
C40 C 0.5475(14) 0.3477(10) 0.4055(6) 0.028(3) Uani 0.54(4) 1 d D U P C 1
H40 H 0.603663 0.340791 0.397822 0.033 Uiso 0.54(4) 1 calc R . P C 1
C41 C 0.5127(13) 0.4226(10) 0.4083(7) 0.025(2) Uani 0.54(4) 1 d D U P C 1
C42 C 0.5642(14) 0.4970(9) 0.4028(7) 0.027(3) Uani 0.54(4) 1 d D U P C 1
H42A H 0.614720 0.495593 0.417051 0.032 Uiso 0.54(4) 1 calc R . P C 1
H42B H 0.586025 0.494388 0.381444 0.032 Uiso 0.54(4) 1 calc R . P C 1
C43 C 0.3476(5) 0.6205(5) 0.27604(18) 0.039(2) Uani 1 1 d . . . . .
H43 H 0.345766 0.676520 0.273374 0.047 Uiso 1 1 calc R . . . .
C44 C 0.3403(6) 0.5719(6) 0.25043(19) 0.052(3) Uani 1 1 d . . . . .
H44 H 0.333220 0.594085 0.230295 0.063 Uiso 1 1 calc R . . . .
C45 C 0.3435(7) 0.4905(6) 0.2544(2) 0.055(3) Uani 1 1 d . . . . .
H45 H 0.338123 0.455878 0.237102 0.066 Uiso 1 1 calc R . . . .
C46 C 0.3544(5) 0.4606(5) 0.2835(2) 0.041(2) Uani 1 1 d . . . . .
H46 H 0.357821 0.404764 0.286581 0.049 Uiso 1 1 calc R . . . .
C47 C 0.3607(5) 0.5126(5) 0.30894(17) 0.028(2) Uani 1 1 d . . . . .
C48 C 0.3677(5) 0.4821(5) 0.34178(17) 0.035(2) Uani 1 1 d . . . . .
H48A H 0.331153 0.434422 0.343878 0.042 Uiso 1 1 calc R . . . .
H48B H 0.427759 0.466278 0.346330 0.042 Uiso 1 1 calc R . . . .
C49 C 0.5418(6) 1.0752(6) 0.35811(19) 0.046(3) Uani 1 1 d . . . . .
H49 H 0.599760 1.090918 0.355507 0.056 Uiso 1 1 calc R . . . .
C50 C 0.4778(8) 1.1314(6) 0.3528(2) 0.053(3) Uani 1 1 d . . . . .
H50 H 0.492073 1.184073 0.346887 0.063 Uiso 1 1 calc R . . . .
C51 C 0.3936(8) 1.1095(7) 0.3563(2) 0.056(3) Uani 1 1 d . . . . .
H51 H 0.348159 1.146186 0.352685 0.068 Uiso 1 1 calc R . . . .
C52 C 0.3778(6) 1.0326(6) 0.36513(18) 0.044(2) Uani 1 1 d . . . . .
H52 H 0.320393 1.015595 0.368057 0.052 Uiso 1 1 calc R . . . .
C53 C 0.4441(6) 0.9800(5) 0.36978(17) 0.031(2) Uani 1 1 d . . . . .
C54 C 0.4305(5) 0.8957(5) 0.38006(18) 0.035(2) Uani 1 1 d . . . . .
H54A H 0.421345 0.895342 0.402697 0.042 Uiso 1 1 calc R . . . .
H54B H 0.377573 0.875103 0.369865 0.042 Uiso 1 1 calc R . . . .
C55 C 0.0218(6) 0.5998(6) 0.4068(2) 0.048(3) Uani 1 1 d . . . . .
H55 H 0.018318 0.545696 0.412920 0.057 Uiso 1 1 calc R . . . .
C56 C -0.0399(7) 0.6524(7) 0.4167(2) 0.065(3) Uani 1 1 d . . . . .
H56 H -0.084472 0.634853 0.429781 0.078 Uiso 1 1 calc R . . . .
C57 C -0.0359(7) 0.7306(7) 0.4075(3) 0.063(3) Uani 1 1 d . . . . .
H57 H -0.077098 0.767941 0.414378 0.076 Uiso 1 1 calc R . . . .
C58 C 0.0287(6) 0.7539(6) 0.3883(3) 0.061(3) Uani 1 1 d . . . . .
H58 H 0.031778 0.807236 0.381176 0.074 Uiso 1 1 calc R . . . .
C59 C 0.0902(5) 0.6977(5) 0.3792(2) 0.036(2) Uani 1 1 d . . . . .
C60 C 0.1644(6) 0.7203(5) 0.35894(19) 0.041(2) Uani 1 1 d . . . . .
H60A H 0.141786 0.733927 0.338021 0.050 Uiso 1 1 calc R . . . .
H60B H 0.192361 0.768375 0.367653 0.050 Uiso 1 1 calc R . . . .
C61 C 0.6051(6) 1.0009(6) 0.4415(2) 0.054(3) Uani 1 1 d . . . . .
H61A H 0.556489 1.019330 0.428683 0.081 Uiso 1 1 calc GR . . . .
H61B H 0.600794 1.022818 0.462410 0.081 Uiso 1 1 calc GR . . . .
H61C H 0.604408 0.942685 0.442505 0.081 Uiso 1 1 calc GR . . . .
C62 C 0.7974(6) 1.0160(6) 0.4528(2) 0.063(3) Uani 1 1 d . . . . .
H62A H 0.802155 0.958856 0.456813 0.095 Uiso 1 1 calc GR . . . .
H62B H 0.785300 1.043819 0.472207 0.095 Uiso 1 1 calc GR . . . .
H62C H 0.851384 1.035695 0.444460 0.095 Uiso 1 1 calc GR . . . .
C63 C 0.7006(7) 1.1472(6) 0.4211(2) 0.073(3) Uani 1 1 d . . . . .
H63A H 0.756045 1.168587 0.414775 0.110 Uiso 1 1 calc GR . . . .
H63B H 0.685690 1.169210 0.441294 0.110 Uiso 1 1 calc GR . . . .
H63C H 0.656375 1.161901 0.405667 0.110 Uiso 1 1 calc GR . . . .
C64 C 0.7637(7) 1.0296(6) 0.3245(2) 0.065(3) Uani 1 1 d . . . . .
H64A H 0.711021 0.999620 0.320006 0.097 Uiso 1 1 calc GR . . . .
H64B H 0.807458 1.015156 0.309528 0.097 Uiso 1 1 calc GR . . . .
H64C H 0.751749 1.086619 0.323056 0.097 Uiso 1 1 calc GR . . . .
C65 C 0.8734(7) 0.9147(7) 0.3630(2) 0.073(3) Uani 1 1 d . . . . .
H65A H 0.902299 0.906198 0.383076 0.110 Uiso 1 1 calc GR . . . .
H65B H 0.916346 0.922253 0.346970 0.110 Uiso 1 1 calc GR . . . .
H65C H 0.837944 0.868283 0.357821 0.110 Uiso 1 1 calc GR . . . .
C66 C 0.8773(7) 1.0902(7) 0.3756(3) 0.083(4) Uani 1 1 d . . . . .
H66A H 0.843801 1.139232 0.377080 0.124 Uiso 1 1 calc GR . . . .
H66B H 0.920685 1.096248 0.359649 0.124 Uiso 1 1 calc GR . . . .
H66C H 0.905725 1.079339 0.395641 0.124 Uiso 1 1 calc GR . . . .
C67 C 0.1240(6) 0.3833(6) 0.2895(2) 0.050(3) Uani 1 1 d . . . . .
H67A H 0.186294 0.384792 0.286896 0.075 Uiso 1 1 calc GR . . . .
H67B H 0.095278 0.395614 0.269675 0.075 Uiso 1 1 calc GR . . . .
H67C H 0.106932 0.330226 0.296353 0.075 Uiso 1 1 calc GR . . . .
C68 C -0.0288(6) 0.4557(7) 0.3208(2) 0.072(3) Uani 1 1 d . . . . .
H68A H -0.047437 0.401115 0.324849 0.108 Uiso 1 1 calc GR . . . .
H68B H -0.053183 0.473752 0.300961 0.108 Uiso 1 1 calc GR . . . .
H68C H -0.048423 0.490540 0.337458 0.108 Uiso 1 1 calc GR . . . .
C69 C 0.1184(7) 0.5581(6) 0.3024(2) 0.066(3) Uani 1 1 d . . . . .
H69A H 0.092142 0.600023 0.314819 0.099 Uiso 1 1 calc GR . . . .
H69B H 0.095956 0.560820 0.281083 0.099 Uiso 1 1 calc GR . . . .
H69C H 0.180749 0.565407 0.302472 0.099 Uiso 1 1 calc GR . . . .
C70 C 0.1433(6) 0.3693(6) 0.4169(2) 0.054(3) Uani 1 1 d . . . . .
H70A H 0.189153 0.406264 0.423024 0.082 Uiso 1 1 calc GR . . . .
H70B H 0.153392 0.317747 0.426880 0.082 Uiso 1 1 calc GR . . . .
H70C H 0.087979 0.390609 0.423406 0.082 Uiso 1 1 calc GR . . . .
C71 C 0.2364(6) 0.2925(5) 0.3636(2) 0.046(2) Uani 1 1 d . . . . .
H71A H 0.235696 0.281328 0.341299 0.069 Uiso 1 1 calc GR . . . .
H71B H 0.233286 0.242489 0.375125 0.069 Uiso 1 1 calc GR . . . .
H71C H 0.289568 0.320405 0.369309 0.069 Uiso 1 1 calc GR . . . .
C72 C 0.0457(6) 0.2923(6) 0.3652(2) 0.065(3) Uani 1 1 d . . . . .
H72A H -0.006492 0.322117 0.369857 0.098 Uiso 1 1 calc GR . . . .
H72B H 0.048816 0.244658 0.378198 0.098 Uiso 1 1 calc GR . . . .
H72C H 0.044412 0.276761 0.343294 0.098 Uiso 1 1 calc GR . . . .
C37A C 0.4038(15) 0.3699(11) 0.4187(6) 0.028(3) Uani 0.46(4) 1 d D U P C 2
H37A H 0.344920 0.374737 0.423559 0.034 Uiso 0.46(4) 1 calc R . P C 2
C38A C 0.4371(15) 0.2941(11) 0.4152(7) 0.030(3) Uani 0.46(4) 1 d D U P C 2
H38A H 0.403147 0.247887 0.417926 0.036 Uiso 0.46(4) 1 calc R . P C 2
N7A N 0.4494(13) 0.4366(9) 0.4156(8) 0.026(2) Uani 0.46(4) 1 d D U P C 2
C42A C 0.5775(15) 0.5073(11) 0.3987(8) 0.027(3) Uani 0.46(4) 1 d D U P C 2
H42C H 0.632191 0.510514 0.410683 0.033 Uiso 0.46(4) 1 calc R . P C 2
H42D H 0.590585 0.508805 0.376354 0.033 Uiso 0.46(4) 1 calc R . P C 2
C40A C 0.5705(16) 0.3576(12) 0.4029(7) 0.028(3) Uani 0.46(4) 1 d D U P C 2
H40A H 0.629101 0.354037 0.397508 0.034 Uiso 0.46(4) 1 calc R . P C 2
C39A C 0.5224(16) 0.2897(12) 0.4076(6) 0.030(3) Uani 0.46(4) 1 d D U P C 2
H39A H 0.548592 0.239134 0.405466 0.036 Uiso 0.46(4) 1 calc R . P C 2
C41A C 0.5310(15) 0.4311(12) 0.4064(8) 0.025(2) Uani 0.46(4) 1 d D U P C 2

loop_
_atom_site_aniso_label
_atom_site_aniso_U_11
_atom_site_aniso_U_22
_atom_site_aniso_U_33
_atom_site_aniso_U_23
_atom_site_aniso_U_13
_atom_site_aniso_U_12
Mn1 0.0615(9) 0.0237(8) 0.0113(7) 0.0017(6) 0.0017(6) 0.0037(6)
Mn2 0.0438(8) 0.0287(8) 0.0110(6) 0.0008(6) -0.0024(5) 0.0035(6)
Mn3 0.0536(8) 0.0244(7) 0.0081(6) -0.0011(6) -0.0048(6) 0.0056(6)
Mn4 0.0493(8) 0.0302(8) 0.0204(7) -0.0003(6) -0.0021(6) 0.0022(6)
Mn5 0.0463(8) 0.0321(8) 0.0164(7) -0.0024(6) -0.0061(6) 0.0042(6)
Ca1 0.0395(10) 0.0265(10) 0.0142(9) -0.0010(8) 0.0002(7) 0.0038(8)
Si1 0.0578(17) 0.0410(16) 0.0360(15) -0.0101(13) -0.0068(13) 0.0001(14)
Si2 0.0597(18) 0.0460(18) 0.0427(17) 0.0047(14) 0.0030(14) -0.0065(14)
Si3 0.0578(17) 0.0446(17) 0.0307(15) -0.0132(13) -0.0133(13) 0.0126(14)
Si4 0.0483(16) 0.0369(16) 0.0343(15) -0.0078(13) -0.0027(12) -0.0017(12)
O1 0.060(4) 0.024(3) 0.020(3) 0.004(3) -0.009(3) 0.007(3)
O1S 0.123(18) 0.183(18) 0.191(19) -0.015(15) -0.018(15) 0.005(17)
O1T 0.091(9) 0.198(16) 0.188(16) 0.001(12) -0.034(9) -0.005(10)
O2 0.056(4) 0.040(4) 0.024(3) 0.004(3) 0.012(3) 0.007(3)
O2S 0.119(10) 0.144(11) 0.117(11) -0.028(8) 0.006(8) -0.017(8)
O2T 0.14(2) 0.17(2) 0.118(18) 0.033(17) 0.005(15) 0.028(18)
O3 0.039(3) 0.020(3) 0.011(3) -0.004(2) 0.001(2) 0.005(3)
O4 0.050(4) 0.031(3) 0.012(3) 0.003(3) -0.006(3) 0.003(3)
O5 0.053(4) 0.020(3) 0.015(3) -0.003(3) 0.007(3) 0.006(3)
O6 0.045(3) 0.039(4) 0.010(3) -0.003(3) -0.001(3) -0.003(3)
O7 0.044(3) 0.024(3) 0.022(3) 0.005(2) 0.006(2) 0.008(2)
O8 0.055(4) 0.019(3) 0.015(3) -0.003(3) 0.000(3) 0.006(3)
O9 0.045(3) 0.029(3) 0.013(3) -0.001(3) -0.002(2) 0.007(3)
O10 0.060(4) 0.022(3) 0.021(3) 0.000(3) -0.007(3) 0.012(3)
N1 0.068(6) 0.030(5) 0.015(4) 0.006(4) 0.007(4) 0.000(4)
N2 0.085(7) 0.028(4) 0.017(4) 0.002(3) 0.010(4) 0.004(4)
N3 0.055(5) 0.028(4) 0.007(4) -0.007(3) 0.001(3) -0.001(4)
N4 0.048(5) 0.029(4) 0.022(4) 0.012(4) 0.004(3) 0.010(4)
N5 0.052(5) 0.032(4) 0.009(4) 0.001(3) 0.012(3) 0.009(4)
N6 0.039(5) 0.037(4) 0.014(4) 0.001(3) -0.007(4) 0.000(3)
N7 0.031(5) 0.031(4) 0.017(4) 0.002(4) -0.001(4) -0.005(4)
N8 0.058(5) 0.025(5) 0.016(4) 0.001(3) 0.001(3) -0.002(4)
N9 0.065(6) 0.021(5) 0.030(4) -0.001(3) -0.010(4) -0.004(4)
N10 0.054(5) 0.033(5) 0.026(4) -0.003(4) -0.003(4) -0.002(4)
N11 0.046(4) 0.031(4) 0.031(4) -0.002(3) 0.001(3) -0.001(3)
N12 0.042(4) 0.042(5) 0.037(4) -0.013(4) -0.013(3) 0.013(4)
C1 0.091(8) 0.037(6) 0.016(5) -0.004(5) 0.011(5) 0.011(6)
C1S 0.111(19) 0.183(17) 0.20(2) -0.019(16) -0.017(17) 0.006(17)
C1T 0.114(14) 0.165(18) 0.182(16) -0.006(13) -0.022(10) 0.015(14)
C2 0.107(10) 0.034(6) 0.021(5) 0.009(5) 0.018(6) -0.003(6)
C2S 0.11(2) 0.17(2) 0.17(2) -0.01(2) -0.037(16) 0.012(18)
C2T 0.095(11) 0.148(16) 0.187(18) -0.039(13) -0.031(11) 0.011(11)
C3 0.103(9) 0.026(6) 0.020(5) 0.015(5) -0.004(6) 0.005(6)
C3S 0.09(2) 0.18(2) 0.16(2) -0.014(17) -0.049(17) 0.024(19)
C3T 0.091(12) 0.19(2) 0.150(15) -0.046(13) -0.037(11) -0.002(13)
C4 0.081(7) 0.045(7) 0.016(5) -0.004(5) -0.006(5) 0.015(6)
C4S 0.102(17) 0.185(17) 0.17(2) -0.015(16) -0.033(16) 0.010(16)
C4T 0.097(13) 0.206(18) 0.180(18) 0.011(13) -0.025(14) 0.013(12)
C5 0.074(8) 0.034(6) 0.008(4) 0.001(4) -0.001(5) 0.003(5)
C5S 0.140(15) 0.144(16) 0.074(11) 0.013(11) 0.004(9) 0.022(12)
C5T 0.16(2) 0.18(3) 0.16(2) 0.02(2) 0.030(19) 0.02(2)
C6 0.077(7) 0.029(6) 0.028(5) -0.007(5) -0.017(5) 0.002(5)
C6S 0.106(12) 0.127(13) 0.128(15) 0.033(11) 0.012(10) 0.018(11)
C6T 0.14(2) 0.17(2) 0.15(2) 0.02(2) 0.01(2) 0.021(18)
C7 0.122(9) 0.035(6) 0.028(6) 0.000(5) 0.008(6) -0.022(6)
C7S 0.116(13) 0.115(10) 0.086(12) 0.034(10) 0.008(10) 0.013(11)
C7T 0.12(2) 0.14(2) 0.125(19) 0.035(16) -0.014(16) 0.040(18)
C8 0.142(11) 0.043(7) 0.011(6) 0.000(5) 0.014(7) -0.023(7)
C8S 0.123(13) 0.106(11) 0.064(11) 0.019(8) -0.011(8) 0.004(10)
C8T 0.138(17) 0.148(18) 0.114(16) 0.028(16) 0.002(13) 0.032(15)
C9 0.121(11) 0.042(7) 0.018(6) -0.008(5) 0.020(6) -0.010(7)
C10 0.099(8) 0.023(6) 0.052(7) 0.014(5) 0.026(7) 0.009(5)
C11 0.066(7) 0.029(6) 0.029(6) 0.005(5) 0.027(5) 0.012(5)
C12 0.064(6) 0.034(6) 0.032(6) -0.002(5) 0.010(5) 0.010(5)
C13 0.052(6) 0.046(6) 0.026(5) -0.006(5) -0.006(5) 0.002(5)
C14 0.042(7) 0.080(8) 0.044(6) -0.041(6) 0.000(5) -0.005(5)
C15 0.064(8) 0.096(9) 0.042(7) -0.037(6) 0.010(6) 0.002(6)
C16 0.053(6) 0.071(7) 0.028(6) -0.019(5) 0.007(5) -0.018(5)
C17 0.045(6) 0.032(5) 0.011(5) -0.008(4) -0.004(4) 0.004(4)
C18 0.042(5) 0.022(5) 0.014(4) -0.005(4) 0.001(4) 0.008(4)
C19 0.055(6) 0.043(6) 0.038(6) -0.007(5) 0.010(5) 0.001(5)
C20 0.088(8) 0.050(7) 0.022(5) 0.016(5) -0.012(5) 0.007(6)
C21 0.092(8) 0.059(7) 0.027(6) -0.001(6) -0.030(6) 0.000(7)
C22 0.057(6) 0.053(7) 0.036(6) 0.008(5) -0.018(5) 0.008(5)
C23 0.040(5) 0.040(6) 0.024(5) 0.000(5) -0.001(4) 0.007(5)
C24 0.052(6) 0.031(6) 0.042(6) 0.006(5) -0.011(5) 0.005(5)
C25 0.047(6) 0.051(6) 0.030(6) -0.007(5) 0.006(5) 0.016(5)
C26 0.052(6) 0.052(6) 0.037(6) 0.003(5) 0.021(5) 0.007(5)
C27 0.057(7) 0.062(7) 0.029(6) 0.000(5) 0.022(5) 0.022(5)
C28 0.063(7) 0.039(6) 0.030(6) -0.002(5) 0.010(5) 0.010(5)
C29 0.060(6) 0.014(5) 0.014(5) 0.003(4) 0.018(5) 0.007(4)
C30 0.064(7) 0.024(5) 0.011(4) -0.004(4) 0.009(4) 0.005(5)
C31 0.040(6) 0.056(6) 0.027(6) 0.009(5) -0.005(5) 0.002(5)
C32 0.046(7) 0.089(8) 0.014(5) -0.005(5) -0.006(4) 0.003(6)
C33 0.062(7) 0.093(8) 0.016(5) -0.005(5) -0.010(5) -0.010(6)
C34 0.042(6) 0.068(7) 0.020(5) -0.005(5) -0.002(5) 0.005(5)
C35 0.037(6) 0.041(6) 0.016(5) 0.007(4) -0.003(4) 0.002(4)
C36 0.051(6) 0.051(6) 0.020(5) -0.003(5) -0.001(4) 0.001(5)
C37 0.033(5) 0.032(4) 0.022(5) 0.001(4) 0.002(4) -0.004(4)
C38 0.033(5) 0.032(4) 0.026(5) 0.004(4) 0.003(4) -0.001(4)
C39 0.032(5) 0.031(4) 0.026(5) 0.002(4) 0.001(4) -0.001(4)
C40 0.031(5) 0.031(4) 0.022(4) -0.001(4) 0.000(4) -0.005(4)
C41 0.030(4) 0.030(3) 0.014(4) 0.002(4) -0.003(4) -0.002(4)
C42 0.033(5) 0.028(4) 0.020(5) -0.001(4) 0.005(4) 0.000(4)
C43 0.072(7) 0.026(5) 0.019(5) 0.003(4) 0.001(4) -0.004(5)
C44 0.101(8) 0.046(7) 0.008(5) -0.010(5) -0.010(5) -0.005(6)
C45 0.107(9) 0.042(7) 0.016(6) -0.018(5) 0.005(5) 0.002(6)
C46 0.059(6) 0.027(5) 0.037(6) -0.005(5) 0.002(5) -0.007(4)
C47 0.048(5) 0.021(5) 0.015(5) -0.002(4) -0.002(4) 0.003(4)
C48 0.051(6) 0.030(5) 0.024(5) -0.001(4) 0.007(4) 0.001(4)
C49 0.071(7) 0.039(7) 0.029(5) -0.010(5) -0.013(5) -0.004(6)
C50 0.092(9) 0.032(6) 0.034(6) -0.006(5) -0.012(6) 0.010(6)
C51 0.081(9) 0.056(8) 0.031(6) 0.001(5) -0.012(6) 0.034(7)
C52 0.061(7) 0.052(7) 0.018(5) -0.005(5) 0.009(4) 0.020(6)
C53 0.050(6) 0.026(6) 0.016(5) -0.010(4) -0.013(4) 0.007(5)
C54 0.055(6) 0.041(6) 0.010(4) -0.009(4) -0.002(4) 0.014(5)
C55 0.042(6) 0.060(7) 0.040(6) -0.008(5) -0.009(5) -0.005(6)
C56 0.053(7) 0.081(9) 0.062(7) -0.007(7) -0.002(6) 0.019(7)
C57 0.047(7) 0.068(9) 0.075(8) -0.016(7) 0.002(6) 0.018(6)
C58 0.042(6) 0.057(7) 0.085(8) -0.004(6) -0.010(6) 0.014(6)
C59 0.034(5) 0.037(6) 0.035(5) -0.011(5) -0.017(4) 0.003(5)
C60 0.065(7) 0.027(5) 0.031(5) -0.007(4) -0.019(5) 0.007(5)
C61 0.079(7) 0.055(7) 0.028(5) -0.024(5) 0.005(5) 0.003(5)
C62 0.085(8) 0.065(7) 0.039(6) -0.011(6) -0.007(5) -0.010(6)
C63 0.104(9) 0.056(7) 0.060(7) -0.012(6) -0.006(6) 0.017(6)
C64 0.098(8) 0.066(7) 0.031(6) 0.016(5) 0.015(6) 0.005(6)
C65 0.077(8) 0.086(9) 0.056(7) 0.012(7) 0.016(6) 0.011(7)
C66 0.088(9) 0.099(10) 0.063(8) -0.005(7) 0.021(6) -0.034(7)
C67 0.058(6) 0.058(7) 0.035(6) -0.014(5) -0.009(5) -0.001(5)
C68 0.069(7) 0.090(9) 0.055(7) -0.005(6) -0.020(6) 0.031(7)
C69 0.093(8) 0.071(8) 0.034(6) -0.012(6) -0.035(6) 0.016(6)
C70 0.074(7) 0.048(6) 0.042(6) -0.004(5) 0.000(5) -0.009(5)
C71 0.068(7) 0.034(6) 0.036(6) -0.005(5) -0.001(5) 0.003(5)
C72 0.080(8) 0.073(8) 0.042(6) -0.010(6) 0.004(6) -0.012(6)
C37A 0.031(5) 0.032(4) 0.023(5) 0.000(4) 0.000(4) -0.002(4)
C38A 0.033(5) 0.031(4) 0.026(5) 0.000(4) 0.002(5) -0.002(4)
N7A 0.030(5) 0.032(4) 0.016(4) 0.002(4) -0.002(4) -0.004(4)
C42A 0.034(5) 0.027(4) 0.021(5) 0.000(4) 0.005(4) 0.002(4)
C40A 0.033(5) 0.029(4) 0.021(4) 0.001(4) -0.001(5) -0.003(4)
C39A 0.033(5) 0.030(4) 0.026(5) 0.002(4) 0.002(4) 0.000(4)
C41A 0.031(4) 0.029(3) 0.016(4) 0.001(4) -0.001(4) -0.001(4)

loop_
_atom_type_symbol
_atom_type_description
_atom_type_scat_dispersion_real
_atom_type_scat_dispersion_imag
_atom_type_scat_source
C C 0.0033 0.0016 'International Tables Vol C Tables 4.2.6.8 and 6.1.1.4'
N N 0.0061 0.0033 'International Tables Vol C Tables 4.2.6.8 and 6.1.1.4'
O O 0.0106 0.0060 'International Tables Vol C Tables 4.2.6.8 and 6.1.1.4'
Si Si 0.0817 0.0704 'International Tables Vol C Tables 4.2.6.8 and 6.1.1.4'
Ca Ca 0.2262 0.3064 'International Tables Vol C Tables 4.2.6.8 and 6.1.1.4'
Mn Mn 0.3368 0.7283 'International Tables Vol C Tables 4.2.6.8 and 6.1.1.4'
H H 0.0000 0.0000 'International Tables Vol C Tables 4.2.6.8 and 6.1.1.4'

loop_
_geom_angle_atom_site_label_1
_geom_angle_atom_site_label_2
_geom_angle_atom_site_label_3
_geom_angle
_geom_angle_site_symmetry_1
_geom_angle_site_symmetry_3
_geom_angle_publ_flag
O1 Mn1 Ca1 97.42(14) . . ?
O1 Mn1 O2 171.2(2) . . ?
O1 Mn1 O5 79.03(19) . . ?
O1 Mn1 N1 72.3(2) . . ?
O1 Mn1 N2 112.5(3) . . ?
O2 Mn1 Ca1 85.38(14) . . ?
O2 Mn1 N1 100.7(3) . . ?
O2 Mn1 N2 72.1(3) . . ?
O5 Mn1 Ca1 43.13(13) . . ?
O5 Mn1 O2 108.3(2) . . ?
O5 Mn1 N1 150.7(3) . . ?
O5 Mn1 N2 97.1(2) . . ?
O9 Mn1 Ca1 46.85(14) . . ?
O9 Mn1 O1 96.0(2) . . ?
O9 Mn1 O2 79.8(2) . . ?
O9 Mn1 O5 87.59(19) . . ?
O9 Mn1 N1 101.1(2) . . ?
O9 Mn1 N2 151.5(3) . . ?
N1 Mn1 Ca1 146.21(17) . . ?
N1 Mn1 N2 88.5(2) . . ?
N2 Mn1 Ca1 124.60(19) . . ?
O3 Mn2 Ca1 42.54(13) . . ?
O3 Mn2 O8 84.50(18) . . ?
O3 Mn2 N6 96.3(2) . . ?
O3 Mn2 N7 160.7(5) . . ?
O3 Mn2 N7A 153.4(6) . . ?
O6 Mn2 Ca1 142.45(15) . . ?
O6 Mn2 O3 100.85(19) . . ?
O6 Mn2 O8 79.31(19) . . ?
O6 Mn2 N6 72.9(2) . . ?
O6 Mn2 N7 97.5(5) . . ?
O6 Mn2 N7A 104.9(6) . . ?
O7 Mn2 Ca1 40.65(13) . . ?
O7 Mn2 O3 82.79(19) . . ?
O7 Mn2 O6 175.17(19) . . ?
O7 Mn2 O8 104.3(2) . . ?
O7 Mn2 N6 103.7(2) . . ?
O7 Mn2 N7 79.2(5) . . ?
O7 Mn2 N7A 71.9(6) . . ?
O8 Mn2 Ca1 100.39(14) . . ?
O8 Mn2 N6 151.8(2) . . ?
O8 Mn2 N7 93.2(7) . . ?
O8 Mn2 N7A 93.9(8) . . ?
N6 Mn2 Ca1 98.99(17) . . ?
N7 Mn2 Ca1 119.9(5) . . ?
N7 Mn2 N6 94.7(7) . . ?
N7A Mn2 Ca1 112.5(5) . . ?
N7A Mn2 N6 97.3(8) . . ?
O1 Mn3 Ca1 95.00(15) . . ?
O1 Mn3 O3 112.37(19) . . ?
O1 Mn3 O5 77.9(2) . . ?
O1 Mn3 O8 164.96(19) . . ?
O1 Mn3 O10 100.8(2) . . ?
O1 Mn3 N8 92.9(2) . . ?
O3 Mn3 Ca1 40.77(13) . . ?
O3 Mn3 O5 81.78(18) . . ?
O3 Mn3 O8 82.66(17) . . ?
O3 Mn3 N8 150.7(2) . . ?
O5 Mn3 Ca1 41.08(12) . . ?
O5 Mn3 N8 89.7(2) . . ?
O8 Mn3 Ca1 96.55(13) . . ?
O8 Mn3 O5 104.92(18) . . ?
O8 Mn3 N8 72.5(2) . . ?
O10 Mn3 Ca1 133.99(14) . . ?
O10 Mn3 O3 93.53(19) . . ?
O10 Mn3 O5 174.13(19) . . ?
O10 Mn3 O8 77.82(19) . . ?
O10 Mn3 N8 96.1(2) . . ?
N8 Mn3 Ca1 126.12(17) . . ?
O2 Mn4 Ca1 84.32(16) . . ?
O2 Mn4 O9 79.8(2) . . ?
O2 Mn4 N9 98.8(2) . . ?
O2 Mn4 N11 119.3(2) . . ?
O4 Mn4 Ca1 38.20(14) . . ?
O4 Mn4 O2 106.9(2) . . ?
O4 Mn4 O9 80.50(19) . . ?
O4 Mn4 N9 138.2(2) . . ?
O4 Mn4 N11 104.2(2) . . ?
O9 Mn4 Ca1 45.25(13) . . ?
O9 Mn4 N9 72.2(2) . . ?
N9 Mn4 Ca1 116.0(2) . . ?
N11 Mn4 Ca1 142.33(18) . . ?
N11 Mn4 O9 156.7(2) . . ?
N11 Mn4 N9 90.6(3) . . ?
O6 Mn5 O8 80.02(19) . . ?
O6 Mn5 O10 107.3(2) . . ?
O6 Mn5 N10 92.6(2) . . ?
O6 Mn5 N12 120.6(2) . . ?
O8 Mn5 N10 148.6(2) . . ?
O10 Mn5 O8 78.9(2) . . ?
O10 Mn5 N10 74.3(2) . . ?
O10 Mn5 N12 132.1(2) . . ?
N12 Mn5 O8 108.7(2) . . ?
N12 Mn5 N10 101.3(3) . . ?
O3 Ca1 O9 82.85(16) . . ?
O3 Ca1 N3 64.25(19) . . ?
O3 Ca1 N4 128.77(19) . . ?
O3 Ca1 N5 131.9(2) . . ?
O4 Ca1 O3 143.00(18) . . ?
O4 Ca1 O5 117.34(18) . . ?
O4 Ca1 O7 140.25(18) . . ?
O4 Ca1 O9 68.59(17) . . ?
O4 Ca1 N3 87.9(2) . . ?
O4 Ca1 N4 63.9(2) . . ?
O4 Ca1 N5 80.4(2) . . ?
O5 Ca1 O3 73.14(16) . . ?
O5 Ca1 O9 73.00(16) . . ?
O5 Ca1 N3 132.4(2) . . ?
O5 Ca1 N4 145.45(19) . . ?
O5 Ca1 N5 65.49(19) . . ?
O7 Ca1 O3 71.65(17) . . ?
O7 Ca1 O5 86.40(17) . . ?
O7 Ca1 O9 151.07(17) . . ?
O7 Ca1 N3 98.98(19) . . ?
O7 Ca1 N4 78.5(2) . . ?
O7 Ca1 N5 82.03(19) . . ?
O9 Ca1 N3 81.35(18) . . ?
O9 Ca1 N4 129.6(2) . . ?
O9 Ca1 N5 106.45(19) . . ?
N3 Ca1 N4 81.0(2) . . ?
N3 Ca1 N5 162.1(2) . . ?
N5 Ca1 N4 81.6(2) . . ?
N11 Si1 C61 110.6(4) . . ?
N11 Si1 C62 114.7(4) . . ?
N11 Si1 C63 112.1(4) . . ?
C61 Si1 C62 108.1(4) . . ?
C61 Si1 C63 106.3(5) . . ?
C62 Si1 C63 104.5(5) . . ?
N11 Si2 C64 109.9(4) . . ?
N11 Si2 C65 111.9(4) . . ?
N11 Si2 C66 115.7(4) . . ?
C65 Si2 C64 108.4(5) . . ?
C65 Si2 C66 106.2(5) . . ?
C66 Si2 C64 104.2(5) . . ?
N12 Si3 C67 113.7(4) . . ?
N12 Si3 C68 113.4(4) . . ?
N12 Si3 C69 111.8(4) . . ?
C67 Si3 C68 106.1(4) . . ?
C69 Si3 C67 105.9(4) . . ?
C69 Si3 C68 105.2(5) . . ?
N12 Si4 C70 111.8(4) . . ?
N12 Si4 C71 113.4(4) . . ?
N12 Si4 C72 114.8(4) . . ?
C71 Si4 C70 107.0(4) . . ?
C71 Si4 C72 105.0(5) . . ?
C72 Si4 C70 104.0(4) . . ?
Mn3 O1 Mn1 103.3(2) . . ?
C6 O1 Mn1 121.5(5) . . ?
C6 O1 Mn3 134.0(5) . . ?
C4S O1S C1S 109(2) . . ?
C4T O1T C1T 104.0(15) . . ?
Mn4 O2 Mn1 101.9(2) . . ?
C12 O2 Mn1 118.5(5) . . ?
C12 O2 Mn4 133.9(5) . . ?
C5S O2S C8S 109.7(13) . . ?
C5T O2T C8T 106(2) . . ?
Mn2 O3 Mn3 97.53(19) . . ?
Mn2 O3 Ca1 100.52(18) . . ?
Mn3 O3 Ca1 103.71(19) . . ?
C18 O3 Mn2 115.2(4) . . ?
C18 O3 Mn3 115.0(4) . . ?
C18 O3 Ca1 121.3(4) . . ?
Mn4 O4 Ca1 108.9(2) . . ?
C24 O4 Mn4 122.6(5) . . ?
C24 O4 Ca1 128.4(4) . . ?
Mn1 O5 Mn3 97.62(19) . . ?
Mn1 O5 Ca1 99.56(19) . . ?
Mn3 O5 Ca1 101.26(19) . . ?
C30 O5 Mn1 122.6(4) . . ?
C30 O5 Mn3 117.0(4) . . ?
C30 O5 Ca1 115.1(4) . . ?
Mn5 O6 Mn2 101.8(2) . . ?
C36 O6 Mn2 120.4(4) . . ?
C36 O6 Mn5 130.6(5) . . ?
Mn2 O7 Ca1 104.3(2) . . ?
C42 O7 Mn2 112.0(9) . . ?
C42 O7 Ca1 141.5(9) . . ?
C42A O7 Mn2 123.1(11) . . ?
C42A O7 Ca1 128.5(10) . . ?
Mn2 O8 Mn3 94.64(19) . . ?
Mn2 O8 Mn5 96.9(2) . . ?
Mn5 O8 Mn3 97.40(19) . . ?
C48 O8 Mn2 129.4(4) . . ?
C48 O8 Mn3 115.3(4) . . ?
C48 O8 Mn5 116.8(4) . . ?
Mn1 O9 Mn4 98.2(2) . . ?
Mn1 O9 Ca1 95.62(19) . . ?
Mn4 O9 Ca1 96.69(18) . . ?
C54 O9 Mn1 114.3(4) . . ?
C54 O9 Mn4 113.7(5) . . ?
C54 O9 Ca1 132.2(4) . . ?
Mn5 O10 Mn3 105.6(2) . . ?
C60 O10 Mn3 131.2(5) . . ?
C60 O10 Mn5 120.9(5) . . ?
C1 N1 Mn1 124.2(7) . . ?
C5 N1 Mn1 117.1(6) . . ?
C5 N1 C1 118.7(8) . . ?
C7 N2 Mn1 127.4(7) . . ?
C11 N2 Mn1 114.4(5) . . ?
C11 N2 C7 118.1(8) . . ?
C13 N3 Ca1 124.5(6) . . ?
C17 N3 Ca1 117.6(5) . . ?
C17 N3 C13 117.4(7) . . ?
C19 N4 Ca1 124.8(6) . . ?
C19 N4 C23 118.6(7) . . ?
C23 N4 Ca1 116.3(5) . . ?
C25 N5 Ca1 128.1(5) . . ?
C29 N5 Ca1 115.0(5) . . ?
C29 N5 C25 116.6(7) . . ?
C31 N6 Mn2 125.7(6) . . ?
C35 N6 Mn2 115.0(5) . . ?
C35 N6 C31 118.9(7) . . ?
C37 N7 Mn2 128.8(10) . . ?
C37 N7 C41 120.2(12) . . ?
C41 N7 Mn2 110.9(10) . . ?
C43 N8 Mn3 122.9(5) . . ?
C47 N8 Mn3 116.3(5) . . ?
C47 N8 C43 120.7(7) . . ?
C49 N9 Mn4 126.2(7) . . ?
C53 N9 Mn4 117.7(5) . . ?
C53 N9 C49 116.1(8) . . ?
C55 N10 Mn5 127.4(6) . . ?
C55 N10 C59 119.2(8) . . ?
C59 N10 Mn5 113.2(6) . . ?
Si1 N11 Mn4 115.7(4) . . ?
Si2 N11 Mn4 118.0(4) . . ?
Si2 N11 Si1 126.1(4) . . ?
Si3 N12 Mn5 116.0(4) . . ?
Si3 N12 Si4 122.6(4) . . ?
Si4 N12 Mn5 121.4(3) . . ?
N1 C1 C2 120.3(10) . . ?
O1S C1S C2S 106(2) . . ?
C2T C1T O1T 104.1(15) . . ?
C3 C2 C1 121.4(9) . . ?
C1S C2S C3S 104.9(19) . . ?
C1T C2T C3T 105.6(14) . . ?
C4 C3 C2 117.7(9) . . ?
C4S C3S C2S 104.9(17) . . ?
C4T C3T C2T 105.1(15) . . ?
C3 C4 C5 121.4(10) . . ?
O1S C4S C3S 107.7(19) . . ?
O1T C4T C3T 106.9(16) . . ?
N1 C5 C4 120.5(9) . . ?
N1 C5 C6 115.9(8) . . ?
C4 C5 C6 123.6(9) . . ?
O2S C5S C6S 106.3(13) . . ?
O2T C5T C6T 111.8(19) . . ?
O1 C6 C5 112.8(8) . . ?
C7S C6S C5S 102.3(13) . . ?
C7T C6T C5T 103.5(17) . . ?
N2 C7 C8 121.7(11) . . ?
C8S C7S C6S 102.1(13) . . ?
C6T C7T C8T 105.3(18) . . ?
C9 C8 C7 119.0(10) . . ?
O2S C8S C7S 109.6(13) . . ?
O2T C8T C7T 110(2) . . ?
C8 C9 C10 120.9(10) . . ?
C9 C10 C11 119.0(11) . . ?
N2 C11 C10 121.3(9) . . ?
N2 C11 C12 116.9(7) . . ?
C10 C11 C12 121.8(9) . . ?
O2 C12 C11 111.8(7) . . ?
N3 C13 C14 123.2(8) . . ?
C15 C14 C13 118.7(8) . . ?
C14 C15 C16 119.9(9) . . ?
C15 C16 C17 118.1(9) . . ?
N3 C17 C16 122.7(7) . . ?
N3 C17 C18 117.4(7) . . ?
C16 C17 C18 120.0(8) . . ?
O3 C18 C17 112.1(6) . . ?
N4 C19 C20 123.1(9) . . ?
C21 C20 C19 117.5(9) . . ?
C22 C21 C20 119.8(8) . . ?
C21 C22 C23 119.9(9) . . ?
N4 C23 C22 121.0(8) . . ?
N4 C23 C24 117.6(7) . . ?
C22 C23 C24 121.2(8) . . ?
O4 C24 C23 113.4(7) . . ?
N5 C25 C26 124.9(8) . . ?
C25 C26 C27 118.2(9) . . ?
C28 C27 C26 118.4(8) . . ?
C27 C28 C29 121.1(8) . . ?
N5 C29 C28 120.9(8) . . ?
N5 C29 C30 116.3(7) . . ?
C28 C29 C30 122.8(8) . . ?
O5 C30 C29 113.3(6) . . ?
N6 C31 C32 123.9(8) . . ?
C31 C32 C33 116.8(8) . . ?
C32 C33 C34 121.6(9) . . ?
C33 C34 C35 117.3(8) . . ?
N6 C35 C34 121.5(7) . . ?
N6 C35 C36 118.1(7) . . ?
C34 C35 C36 120.5(8) . . ?
O6 C36 C35 112.1(7) . . ?
N7 C37 C38 121.2(13) . . ?
C39 C38 C37 119.2(14) . . ?
C38 C39 C40 119.4(14) . . ?
C41 C40 C39 118.6(13) . . ?
N7 C41 C40 121.2(12) . . ?
N7 C41 C42 116.6(13) . . ?
C40 C41 C42 122.2(12) . . ?
O7 C42 C41 118.7(13) . . ?
N8 C43 C44 121.3(8) . . ?
C43 C44 C45 119.1(8) . . ?
C46 C45 C44 119.1(8) . . ?
C45 C46 C47 119.7(8) . . ?
N8 C47 C46 120.1(7) . . ?
N8 C47 C48 118.2(7) . . ?
C46 C47 C48 121.7(7) . . ?
O8 C48 C47 111.9(6) . . ?
N9 C49 C50 123.6(10) . . ?
C51 C50 C49 119.0(10) . . ?
C52 C51 C50 117.4(9) . . ?
C53 C52 C51 120.6(9) . . ?
N9 C53 C52 123.3(8) . . ?
N9 C53 C54 113.9(7) . . ?
C52 C53 C54 122.8(9) . . ?
O9 C54 C53 114.4(7) . . ?
N10 C55 C56 122.4(10) . . ?
C57 C56 C55 119.1(11) . . ?
C58 C57 C56 119.0(10) . . ?
C57 C58 C59 119.2(10) . . ?
N10 C59 C58 121.1(9) . . ?
N10 C59 C60 117.3(8) . . ?
C58 C59 C60 121.6(9) . . ?
O10 C60 C59 113.8(7) . . ?
N7A C37A C38A 124.1(15) . . ?
C39A C38A C37A 116.1(15) . . ?
C37A N7A Mn2 123.9(12) . . ?
C37A N7A C41A 118.7(14) . . ?
C41A N7A Mn2 114.9(11) . . ?
O7 C42A C41A 108.0(14) . . ?
C39A C40A C41A 118.5(14) . . ?
C38A C39A C40A 121.3(15) . . ?
N7A C41A C42A 117.9(14) . . ?
N7A C41A C40A 121.0(14) . . ?
C40A C41A C42A 121.0(13) . . ?

loop_
_geom_bond_atom_site_label_1
_geom_bond_atom_site_label_2
_geom_bond_distance
_geom_bond_site_symmetry_2
_geom_bond_publ_flag
Mn1 Ca1 3.519(2) . ?
Mn1 O1 2.156(6) . ?
Mn1 O2 2.180(6) . ?
Mn1 O5 2.163(5) . ?
Mn1 O9 2.154(5) . ?
Mn1 N1 2.287(7) . ?
Mn1 N2 2.302(7) . ?
Mn2 Ca1 3.560(2) . ?
Mn2 O3 2.176(5) . ?
Mn2 O6 2.166(5) . ?
Mn2 O7 2.109(5) . ?
Mn2 O8 2.188(5) . ?
Mn2 N6 2.300(6) . ?
Mn2 N7 2.263(13) . ?
Mn2 N7A 2.290(14) . ?
Mn3 Ca1 3.641(2) . ?
Mn3 O1 2.098(5) . ?
Mn3 O3 2.178(5) . ?
Mn3 O5 2.269(5) . ?
Mn3 O8 2.265(5) . ?
Mn3 O10 2.126(6) . ?
Mn3 N8 2.294(6) . ?
Mn4 Ca1 3.608(2) . ?
Mn4 O2 2.093(5) . ?
Mn4 O4 2.072(5) . ?
Mn4 O9 2.239(5) . ?
Mn4 N9 2.294(7) . ?
Mn4 N11 2.157(7) . ?
Mn5 O6 2.091(5) . ?
Mn5 O8 2.228(5) . ?
Mn5 O10 2.112(5) . ?
Mn5 N10 2.327(7) . ?
Mn5 N12 2.114(7) . ?
Ca1 O3 2.448(5) . ?
Ca1 O4 2.358(5) . ?
Ca1 O5 2.440(5) . ?
Ca1 O7 2.393(5) . ?
Ca1 O9 2.580(5) . ?
Ca1 N3 2.611(6) . ?
Ca1 N4 2.671(7) . ?
Ca1 N5 2.633(7) . ?
Si1 N11 1.715(7) . ?
Si1 C61 1.870(10) . ?
Si1 C62 1.885(9) . ?
Si1 C63 1.900(10) . ?
Si2 N11 1.668(7) . ?
Si2 C64 1.894(9) . ?
Si2 C65 1.869(11) . ?
Si2 C66 1.886(11) . ?
Si3 N12 1.699(7) . ?
Si3 C67 1.884(9) . ?
Si3 C68 1.895(10) . ?
Si3 C69 1.868(11) . ?
Si4 N12 1.703(8) . ?
Si4 C70 1.897(9) . ?
Si4 C71 1.876(9) . ?
Si4 C72 1.878(10) . ?
O1 C6 1.391(9) . ?
O1S C1S 1.47(2) . ?
O1S C4S 1.46(2) . ?
O1T C1T 1.524(17) . ?
O1T C4T 1.464(17) . ?
O2 C12 1.371(10) . ?
O2S C5S 1.434(16) . ?
O2S C8S 1.435(15) . ?
O2T C5T 1.45(2) . ?
O2T C8T 1.47(2) . ?
O3 C18 1.404(8) . ?
O4 C24 1.389(9) . ?
O5 C30 1.414(9) . ?
O6 C36 1.382(9) . ?
O7 C42 1.418(14) . ?
O7 C42A 1.415(16) . ?
O8 C48 1.411(9) . ?
O9 C54 1.398(9) . ?
O10 C60 1.375(9) . ?
N1 C1 1.367(11) . ?
N1 C5 1.343(11) . ?
N2 C7 1.369(11) . ?
N2 C11 1.350(11) . ?
N3 C13 1.354(10) . ?
N3 C17 1.341(10) . ?
N4 C19 1.330(11) . ?
N4 C23 1.347(10) . ?
N5 C25 1.354(10) . ?
N5 C29 1.349(10) . ?
N6 C31 1.354(10) . ?
N6 C35 1.320(10) . ?
N7 C37 1.338(14) . ?
N7 C41 1.341(14) . ?
N8 C43 1.336(10) . ?
N8 C47 1.324(10) . ?
N9 C49 1.346(11) . ?
N9 C53 1.333(10) . ?
N10 C55 1.336(11) . ?
N10 C59 1.336(11) . ?
C1 C2 1.379(13) . ?
C1S C2S 1.53(2) . ?
C1T C2T 1.515(18) . ?
C2 C3 1.374(13) . ?
C2S C3S 1.56(2) . ?
C2T C3T 1.544(18) . ?
C3 C4 1.335(12) . ?
C3S C4S 1.54(2) . ?
C3T C4T 1.524(18) . ?
C4 C5 1.409(12) . ?
C5 C6 1.495(12) . ?
C5S C6S 1.607(17) . ?
C5T C6T 1.57(2) . ?
C6S C7S 1.544(16) . ?
C6T C7T 1.54(2) . ?
C7 C8 1.412(14) . ?
C7S C8S 1.519(16) . ?
C7T C8T 1.55(2) . ?
C8 C9 1.333(14) . ?
C9 C10 1.381(13) . ?
C10 C11 1.407(12) . ?
C11 C12 1.505(12) . ?
C13 C14 1.377(12) . ?
C14 C15 1.360(12) . ?
C15 C16 1.391(12) . ?
C16 C17 1.392(12) . ?
C17 C18 1.525(10) . ?
C19 C20 1.411(12) . ?
C20 C21 1.378(13) . ?
C21 C22 1.362(13) . ?
C22 C23 1.403(11) . ?
C23 C24 1.493(11) . ?
C25 C26 1.359(12) . ?
C26 C27 1.379(12) . ?
C27 C28 1.364(12) . ?
C28 C29 1.391(11) . ?
C29 C30 1.500(11) . ?
C31 C32 1.360(11) . ?
C32 C33 1.371(12) . ?
C33 C34 1.384(11) . ?
C34 C35 1.409(11) . ?
C35 C36 1.511(11) . ?
C37 C38 1.379(15) . ?
C38 C39 1.373(15) . ?
C39 C40 1.398(15) . ?
C40 C41 1.377(15) . ?
C41 C42 1.509(15) . ?
C43 C44 1.377(11) . ?
C44 C45 1.382(12) . ?
C45 C46 1.358(12) . ?
C46 C47 1.407(11) . ?
C47 C48 1.509(11) . ?
C49 C50 1.391(13) . ?
C50 C51 1.375(13) . ?
C51 C52 1.374(13) . ?
C52 C53 1.373(11) . ?
C53 C54 1.504(11) . ?
C55 C56 1.383(13) . ?
C56 C57 1.376(14) . ?
C57 C58 1.375(14) . ?
C58 C59 1.409(12) . ?
C59 C60 1.512(12) . ?
C37A C38A 1.386(16) . ?
C37A N7A 1.336(16) . ?
C38A C39A 1.377(16) . ?
N7A C41A 1.345(15) . ?
C42A C41A 1.512(16) . ?
C40A C39A 1.383(16) . ?
C40A C41A 1.392(16) . ?
